data_1564958
loop_
_publ_author_name
'Rot\"armel, Thomas'
'Becker, Jonathan'
'Schindler, Siegfried'

_publ_section_title
;
 Syntheses and investigation of metal complexes with macrocyclic
 polythioether ligands.
;
_journal_issue 0
_journal_name_full 'Faraday discussions'
_journal_page_first 70
_journal_page_last 85
_journal_paper_doi 10.1039/d1fd00062d
_journal_volume 234
_journal_year 2022
_chemical_formula_sum 'C16 H29 Fe2 I4 N3 S4'
_chemical_formula_weight 1010.96
_chemical_name_common '[FeII(14-S~4~)(MeCN)2]FeI4'
_space_group_crystal_system orthorhombic
_space_group_IT_number 61
_space_group_name_Hall '-P 2ac 2ab'
_space_group_name_H-M_alt 'P b c a'
_atom_sites_solution_hydrogens geom
_atom_sites_solution_primary dual
_atom_sites_solution_secondary difmap
_audit_creation_method SHELXL-2018/3
_audit_update_record
;
2021-09-03 deposited with the CCDC.	2021-10-14 downloaded from the CCDC.
;
_cell_angle_alpha 90
_cell_angle_beta 90
_cell_angle_gamma 90
_cell_formula_units_Z 8
_cell_length_a 13.5519(8)
_cell_length_b 19.3693(10)
_cell_length_c 22.7518(13)
_cell_measurement_reflns_used 9234
_cell_measurement_temperature 100(2)
_cell_measurement_theta_max 30.60
_cell_measurement_theta_min 2.34
_cell_volume 5972.1(6)
_computing_cell_refinement 'SAINT 8.40A (Bruker-AXS, 2017)'
_computing_data_collection 'APEX3 v2019.1-0 (Bruker-AXS, 2017)'
_computing_data_reduction 'SAINT 8.40A (Bruker-AXS, 2017)'
_computing_molecular_graphics 'Bruker SHELXTL'
_computing_publication_material 'Bruker SHELXTL'
_computing_structure_refinement 'SHELXL-2018/3 (Sheldrick, 2018)'
_computing_structure_solution 'SHELXT-2015 (Sheldrick, 2015)'
_diffrn_ambient_temperature 100(2)
_diffrn_detector_area_resol_mean 10.4167
_diffrn_measured_fraction_theta_full 1.000
_diffrn_measured_fraction_theta_max 1.000
_diffrn_measurement_device_type 'Bruker PHOTON100'
_diffrn_measurement_method '\f and \w scans'
_diffrn_radiation_type MoK\a
_diffrn_radiation_wavelength 0.71073
_diffrn_reflns_av_R_equivalents 0.0701
_diffrn_reflns_av_unetI/netI 0.0263
_diffrn_reflns_Laue_measured_fraction_full 1.000
_diffrn_reflns_Laue_measured_fraction_max 1.000
_diffrn_reflns_limit_h_max 17
_diffrn_reflns_limit_h_min -17
_diffrn_reflns_limit_k_max 24
_diffrn_reflns_limit_k_min -25
_diffrn_reflns_limit_l_max 29
_diffrn_reflns_limit_l_min -29
_diffrn_reflns_number 122024
_diffrn_reflns_point_group_measured_fraction_full 1.000
_diffrn_reflns_point_group_measured_fraction_max 1.000
_diffrn_reflns_theta_full 25.242
_diffrn_reflns_theta_max 27.876
_diffrn_reflns_theta_min 2.041
_diffrn_source 'I\mS micro-focus sealed tube, multilayer optics'
_exptl_absorpt_coefficient_mu 5.397
_exptl_absorpt_correction_T_max 0.7462
_exptl_absorpt_correction_T_min 0.4906
_exptl_absorpt_correction_type multi-scan
_exptl_absorpt_process_details 'SADABS 2016/2(Sheldrick, 2016)'
_exptl_crystal_colour violet
_exptl_crystal_density_diffrn 2.249
_exptl_crystal_density_method 'not measured'
_exptl_crystal_description block
_exptl_crystal_F_000 3792
_exptl_crystal_size_max 0.356
_exptl_crystal_size_mid 0.213
_exptl_crystal_size_min 0.155
_refine_diff_density_max 1.006
_refine_diff_density_min -0.742
_refine_diff_density_rms 0.141
_refine_ls_extinction_method none
_refine_ls_goodness_of_fit_ref 1.066
_refine_ls_hydrogen_treatment constr
_refine_ls_matrix_type full
_refine_ls_number_parameters 265
_refine_ls_number_reflns 7113
_refine_ls_number_restraints 0
_refine_ls_restrained_S_all 1.066
_refine_ls_R_factor_all 0.0381
_refine_ls_R_factor_gt 0.0259
_refine_ls_shift/su_max 0.002
_refine_ls_shift/su_mean 0.000
_refine_ls_structure_factor_coef Fsqd
_refine_ls_weighting_details 'w=1/[\s^2^(Fo^2^)+(0.0206P)^2^+12.5081P] where P=(Fo^2^+2Fc^2^)/3'
_refine_ls_weighting_scheme calc
_refine_ls_wR_factor_gt 0.0507
_refine_ls_wR_factor_ref 0.0541
_reflns_Friedel_coverage 0.000
_reflns_number_gt 5959
_reflns_number_total 7113
_reflns_threshold_expression 'I > 2\s(I)'
_cod_data_source_file d1fd00062d2.cif
_cod_data_source_block D20409
_cod_depositor_comments 'Adding full bibliography for 1564950--1564960.cif.'
_cod_database_code 1564958
_shelx_shelxl_version_number 2018/3
_shelx_space_group_comment
; 
The symmetry employed for this shelxl refinement is uniquely defined 
by the following loop, which should always be used as a source of 
symmetry information in preference to the above space-group names. 
They are only intended as comments. 
;
_shelx_estimated_absorpt_t_min 0.250
_shelx_estimated_absorpt_t_max 0.488

loop_
_space_group_symop_operation_xyz
'x, y, z'
'-x+1/2, -y, z+1/2'
'-x, y+1/2, -z+1/2'
'x+1/2, -y+1/2, -z'
'-x, -y, -z'
'x-1/2, y, -z-1/2'
'x, -y-1/2, z-1/2'
'-x-1/2, y-1/2, z'

loop_
_atom_site_label
_atom_site_type_symbol
_atom_site_fract_x
_atom_site_fract_y
_atom_site_fract_z
_atom_site_U_iso_or_equiv
_atom_site_adp_type
_atom_site_occupancy
_atom_site_site_symmetry_order
_atom_site_calc_flag
_atom_site_refinement_flags_posn
_atom_site_refinement_flags_adp
_atom_site_refinement_flags_occupancy
_atom_site_disorder_assembly
_atom_site_disorder_group
Fe1 Fe 0.62211(3) 0.49308(2) 0.36199(2) 0.01078(10) Uani 1 1 d . . . . .
S1 S 0.49885(6) 0.46138(4) 0.42266(3) 0.01229(16) Uani 1 1 d . . . . .
S2 S 0.58108(6) 0.40494(4) 0.30363(4) 0.01319(16) Uani 1 1 d . . . . .
S3 S 0.75303(6) 0.52497(4) 0.30762(4) 0.01601(17) Uani 1 1 d . . . . .
S4 S 0.52685(6) 0.55575(4) 0.30175(4) 0.01391(17) Uani 1 1 d . . . . .
C1 C 0.4363(2) 0.39219(17) 0.38363(15) 0.0155(7) Uani 1 1 d . . . . .
H1A H 0.398506 0.363429 0.411711 0.019 Uiso 1 1 calc R U . . .
H1AB H 0.389467 0.411811 0.354687 0.019 Uiso 1 1 calc R U . . .
C2 C 0.5126(3) 0.34845(17) 0.35244(15) 0.0171(7) Uani 1 1 d . . . . .
H2A H 0.479995 0.311360 0.329671 0.021 Uiso 1 1 calc R U . . .
H2AB H 0.557685 0.326904 0.381367 0.021 Uiso 1 1 calc R U . . .
C3 C 0.6880(2) 0.35407(17) 0.28505(15) 0.0164(7) Uani 1 1 d . . . . .
H3A H 0.724186 0.341188 0.321230 0.020 Uiso 1 1 calc R U . . .
H3AB H 0.667396 0.311173 0.264835 0.020 Uiso 1 1 calc R U . . .
C4 C 0.7546(3) 0.39649(18) 0.24490(16) 0.0195(7) Uani 1 1 d . . . . .
H4A H 0.800101 0.364603 0.224370 0.023 Uiso 1 1 calc R U . . .
H4AB H 0.712954 0.418846 0.214632 0.023 Uiso 1 1 calc R U . . .
C5 C 0.8155(3) 0.45187(18) 0.27501(16) 0.0190(7) Uani 1 1 d . . . . .
H5A H 0.863058 0.470015 0.245806 0.023 Uiso 1 1 calc R U . . .
H5AB H 0.854541 0.429196 0.306325 0.023 Uiso 1 1 calc R U . . .
C6 C 0.6996(3) 0.57260(18) 0.24645(16) 0.0201(8) Uani 1 1 d . . . . .
H6A H 0.750062 0.602712 0.228219 0.024 Uiso 1 1 calc R U . . .
H6AB H 0.674874 0.540163 0.216220 0.024 Uiso 1 1 calc R U . . .
C7 C 0.6154(3) 0.61583(18) 0.27026(16) 0.0186(7) Uani 1 1 d . . . . .
H7A H 0.584472 0.642915 0.238286 0.022 Uiso 1 1 calc R U . . .
H7AB H 0.639724 0.648176 0.300683 0.022 Uiso 1 1 calc R U . . .
C8 C 0.4432(2) 0.60919(17) 0.34356(15) 0.0166(7) Uani 1 1 d . . . . .
H8A H 0.480504 0.636328 0.372989 0.020 Uiso 1 1 calc R U . . .
H8AB H 0.408809 0.641788 0.317041 0.020 Uiso 1 1 calc R U . . .
C9 C 0.3682(2) 0.56311(17) 0.37441(15) 0.0152(7) Uani 1 1 d . . . . .
H9A H 0.309880 0.591512 0.384580 0.018 Uiso 1 1 calc R U . . .
H9AB H 0.346107 0.527275 0.346313 0.018 Uiso 1 1 calc R U . . .
C10 C 0.4042(3) 0.52742(17) 0.42994(15) 0.0159(7) Uani 1 1 d . . . . .
H10A H 0.346313 0.506076 0.449311 0.019 Uiso 1 1 calc R U . . .
H10B H 0.429641 0.563408 0.456855 0.019 Uiso 1 1 calc R U . . .
N11 N 0.7117(2) 0.43895(14) 0.41110(12) 0.0131(6) Uani 1 1 d . . . . .
C11 C 0.7640(3) 0.41259(17) 0.44283(14) 0.0162(7) Uani 1 1 d . . . . .
C12 C 0.8324(3) 0.38036(19) 0.48393(16) 0.0231(8) Uani 1 1 d . . . . .
H12A H 0.796243 0.348588 0.509605 0.035 Uiso 1 1 calc R U . . .
H12B H 0.864266 0.416093 0.507809 0.035 Uiso 1 1 calc R U . . .
H12C H 0.882761 0.354726 0.462018 0.035 Uiso 1 1 calc R U . . .
N21 N 0.6496(2) 0.57418(14) 0.40970(13) 0.0154(6) Uani 1 1 d . . . . .
C21 C 0.6734(2) 0.62416(17) 0.43150(15) 0.0151(7) Uani 1 1 d . . . . .
C22 C 0.7057(3) 0.68982(18) 0.45589(18) 0.0238(8) Uani 1 1 d . . . . .
H22A H 0.680970 0.694443 0.496164 0.036 Uiso 1 1 calc R U . . .
H22B H 0.679986 0.727672 0.431767 0.036 Uiso 1 1 calc R U . . .
H22C H 0.777996 0.691559 0.456145 0.036 Uiso 1 1 calc R U . . .
I11 I 0.44115(2) 0.72319(2) 0.49415(2) 0.01875(6) Uani 1 1 d . . . . .
I12 I 0.22616(2) 0.73817(2) 0.36225(2) 0.01726(6) Uani 1 1 d . . . . .
I13 I 0.53964(2) 0.79668(2) 0.32905(2) 0.02000(6) Uani 1 1 d . . . . .
I14 I 0.35692(2) 0.93043(2) 0.43089(2) 0.02433(6) Uani 1 1 d . . . . .
Fe11 Fe 0.38852(4) 0.79921(2) 0.40176(2) 0.01502(10) Uani 1 1 d . . . . .
N31 N 0.6192(4) 0.1842(2) 0.3168(2) 0.0573(13) Uani 1 1 d . . . . .
C31 C 0.5780(3) 0.1525(2) 0.3505(2) 0.0340(10) Uani 1 1 d . . . . .
C32 C 0.5259(4) 0.1112(3) 0.3930(2) 0.0432(12) Uani 1 1 d . . . . .
H32A H 0.565345 0.107557 0.428969 0.065 Uiso 1 1 calc R U . . .
H32B H 0.514501 0.064966 0.376857 0.065 Uiso 1 1 calc R U . . .
H32C H 0.462415 0.132932 0.402098 0.065 Uiso 1 1 calc R U . . .

loop_
_atom_site_aniso_label
_atom_site_aniso_U_11
_atom_site_aniso_U_22
_atom_site_aniso_U_33
_atom_site_aniso_U_23
_atom_site_aniso_U_13
_atom_site_aniso_U_12
Fe1 0.0123(2) 0.0091(2) 0.0110(2) -0.00022(17) -0.00129(18) -0.00014(17)
S1 0.0131(4) 0.0120(4) 0.0118(4) 0.0005(3) -0.0007(3) -0.0006(3)
S2 0.0157(4) 0.0114(4) 0.0125(4) -0.0003(3) -0.0004(3) -0.0009(3)
S3 0.0156(4) 0.0133(4) 0.0191(4) 0.0012(3) 0.0032(3) -0.0002(3)
S4 0.0155(4) 0.0132(4) 0.0131(4) 0.0012(3) -0.0002(3) 0.0018(3)
C1 0.0166(17) 0.0127(16) 0.0173(17) -0.0033(13) -0.0001(14) -0.0036(13)
C2 0.0200(18) 0.0112(16) 0.0201(18) -0.0014(14) -0.0005(14) -0.0015(13)
C3 0.0185(17) 0.0141(16) 0.0165(17) -0.0031(13) 0.0033(14) 0.0024(13)
C4 0.0217(19) 0.0190(18) 0.0178(18) 0.0000(14) 0.0034(15) 0.0062(14)
C5 0.0176(18) 0.0172(17) 0.0221(19) 0.0029(14) 0.0076(15) 0.0032(14)
C6 0.0258(19) 0.0158(17) 0.0187(18) 0.0067(14) 0.0065(15) 0.0024(14)
C7 0.0183(18) 0.0160(17) 0.0216(18) 0.0078(14) 0.0037(15) 0.0018(14)
C8 0.0148(17) 0.0154(17) 0.0196(18) 0.0000(13) 0.0002(14) 0.0020(13)
C9 0.0136(16) 0.0135(16) 0.0185(17) -0.0014(13) -0.0013(14) 0.0010(13)
C10 0.0171(17) 0.0137(16) 0.0168(17) -0.0013(13) -0.0009(14) 0.0006(13)
N11 0.0165(14) 0.0107(13) 0.0122(14) -0.0020(11) 0.0025(12) -0.0045(11)
C11 0.0218(18) 0.0144(16) 0.0123(17) -0.0016(13) 0.0002(14) -0.0013(14)
C12 0.028(2) 0.0183(18) 0.023(2) 0.0026(15) -0.0065(16) 0.0081(16)
N21 0.0135(14) 0.0138(14) 0.0191(15) -0.0012(12) -0.0010(12) -0.0003(11)
C21 0.0104(16) 0.0165(17) 0.0184(18) 0.0015(14) -0.0007(13) 0.0031(13)
C22 0.0207(19) 0.0178(18) 0.033(2) -0.0060(16) -0.0035(16) -0.0037(15)
I11 0.02139(12) 0.01926(11) 0.01560(11) 0.00282(9) 0.00036(9) 0.00544(9)
I12 0.01510(11) 0.01317(10) 0.02351(12) -0.00159(9) -0.00326(9) 0.00230(8)
I13 0.02019(12) 0.01699(11) 0.02281(12) 0.00316(9) 0.00541(9) -0.00166(9)
I14 0.02532(13) 0.01337(11) 0.03430(14) -0.00496(10) -0.00351(11) 0.00275(9)
Fe11 0.0152(2) 0.0121(2) 0.0178(2) 0.00122(19) -0.0007(2) 0.00117(19)
N31 0.074(3) 0.029(2) 0.068(3) 0.014(2) 0.029(3) 0.018(2)
C31 0.037(2) 0.026(2) 0.039(3) -0.0011(19) 0.004(2) 0.0081(19)
C32 0.040(3) 0.047(3) 0.042(3) 0.002(2) 0.011(2) -0.001(2)

loop_
_atom_type_symbol
_atom_type_description
_atom_type_scat_dispersion_real
_atom_type_scat_dispersion_imag
_atom_type_scat_source
C C 0.0033 0.0016 'International Tables Vol C Tables 4.2.6.8 and 6.1.1.4'
H H 0.0000 0.0000 'International Tables Vol C Tables 4.2.6.8 and 6.1.1.4'
N N 0.0061 0.0033 'International Tables Vol C Tables 4.2.6.8 and 6.1.1.4'
S S 0.1246 0.1234 'International Tables Vol C Tables 4.2.6.8 and 6.1.1.4'
Fe Fe 0.3463 0.8444 'International Tables Vol C Tables 4.2.6.8 and 6.1.1.4'
I I -0.4742 1.8119 'International Tables Vol C Tables 4.2.6.8 and 6.1.1.4'

loop_
_geom_angle_atom_site_label_1
_geom_angle_atom_site_label_2
_geom_angle_atom_site_label_3
_geom_angle
_geom_angle_site_symmetry_1
_geom_angle_site_symmetry_3
_geom_angle_publ_flag
N21 Fe1 N11 89.72(11) . . ?
N21 Fe1 S2 175.39(9) . . ?
N11 Fe1 S2 94.84(8) . . ?
N21 Fe1 S4 90.82(9) . . ?
N11 Fe1 S4 176.54(9) . . ?
S2 Fe1 S4 84.67(3) . . ?
N21 Fe1 S3 86.22(9) . . ?
N11 Fe1 S3 88.38(8) . . ?
S2 Fe1 S3 94.55(4) . . ?
S4 Fe1 S3 88.24(3) . . ?
N21 Fe1 S1 91.16(9) . . ?
N11 Fe1 S1 87.94(8) . . ?
S2 Fe1 S1 88.36(3) . . ?
S4 Fe1 S1 95.47(3) . . ?
S3 Fe1 S1 175.49(4) . . ?
C1 S1 C10 103.52(16) . . ?
C1 S1 Fe1 104.34(11) . . ?
C10 S1 Fe1 112.78(12) . . ?
C3 S2 C2 103.00(16) . . ?
C3 S2 Fe1 110.92(12) . . ?
C2 S2 Fe1 102.98(11) . . ?
C5 S3 C6 105.63(17) . . ?
C5 S3 Fe1 112.33(12) . . ?
C6 S3 Fe1 104.23(12) . . ?
C8 S4 C7 104.77(16) . . ?
C8 S4 Fe1 110.49(12) . . ?
C7 S4 Fe1 101.98(12) . . ?
C2 C1 S1 108.8(2) . . ?
C2 C1 H1A 109.9 . . ?
S1 C1 H1A 109.9 . . ?
C2 C1 H1AB 109.9 . . ?
S1 C1 H1AB 109.9 . . ?
H1A C1 H1AB 108.3 . . ?
C1 C2 S2 107.4(2) . . ?
C1 C2 H2A 110.2 . . ?
S2 C2 H2A 110.2 . . ?
C1 C2 H2AB 110.2 . . ?
S2 C2 H2AB 110.2 . . ?
H2A C2 H2AB 108.5 . . ?
C4 C3 S2 108.8(2) . . ?
C4 C3 H3A 109.9 . . ?
S2 C3 H3A 109.9 . . ?
C4 C3 H3AB 109.9 . . ?
S2 C3 H3AB 109.9 . . ?
H3A C3 H3AB 108.3 . . ?
C5 C4 C3 115.6(3) . . ?
C5 C4 H4A 108.4 . . ?
C3 C4 H4A 108.4 . . ?
C5 C4 H4AB 108.4 . . ?
C3 C4 H4AB 108.4 . . ?
H4A C4 H4AB 107.4 . . ?
C4 C5 S3 118.9(3) . . ?
C4 C5 H5A 107.6 . . ?
S3 C5 H5A 107.6 . . ?
C4 C5 H5AB 107.6 . . ?
S3 C5 H5AB 107.6 . . ?
H5A C5 H5AB 107.0 . . ?
C7 C6 S3 107.8(2) . . ?
C7 C6 H6A 110.1 . . ?
S3 C6 H6A 110.1 . . ?
C7 C6 H6AB 110.1 . . ?
S3 C6 H6AB 110.1 . . ?
H6A C6 H6AB 108.5 . . ?
C6 C7 S4 106.5(2) . . ?
C6 C7 H7A 110.4 . . ?
S4 C7 H7A 110.4 . . ?
C6 C7 H7AB 110.4 . . ?
S4 C7 H7AB 110.4 . . ?
H7A C7 H7AB 108.6 . . ?
C9 C8 S4 109.0(2) . . ?
C9 C8 H8A 109.9 . . ?
S4 C8 H8A 109.9 . . ?
C9 C8 H8AB 109.9 . . ?
S4 C8 H8AB 109.9 . . ?
H8A C8 H8AB 108.3 . . ?
C10 C9 C8 115.8(3) . . ?
C10 C9 H9A 108.3 . . ?
C8 C9 H9A 108.3 . . ?
C10 C9 H9AB 108.3 . . ?
C8 C9 H9AB 108.3 . . ?
H9A C9 H9AB 107.4 . . ?
C9 C10 S1 118.1(2) . . ?
C9 C10 H10A 107.8 . . ?
S1 C10 H10A 107.8 . . ?
C9 C10 H10B 107.8 . . ?
S1 C10 H10B 107.8 . . ?
H10A C10 H10B 107.1 . . ?
C11 N11 Fe1 173.8(3) . . ?
N11 C11 C12 178.6(4) . . ?
C11 C12 H12A 109.5 . . ?
C11 C12 H12B 109.5 . . ?
H12A C12 H12B 109.5 . . ?
C11 C12 H12C 109.5 . . ?
H12A C12 H12C 109.5 . . ?
H12B C12 H12C 109.5 . . ?
C21 N21 Fe1 170.9(3) . . ?
N21 C21 C22 176.4(4) . . ?
C21 C22 H22A 109.5 . . ?
C21 C22 H22B 109.5 . . ?
H22A C22 H22B 109.5 . . ?
C21 C22 H22C 109.5 . . ?
H22A C22 H22C 109.5 . . ?
H22B C22 H22C 109.5 . . ?
I13 Fe11 I12 115.06(2) . . ?
I13 Fe11 I14 107.415(18) . . ?
I12 Fe11 I14 112.103(19) . . ?
I13 Fe11 I11 106.097(18) . . ?
I12 Fe11 I11 104.065(18) . . ?
I14 Fe11 I11 111.996(19) . . ?
N31 C31 C32 179.2(5) . . ?
C31 C32 H32A 109.5 . . ?
C31 C32 H32B 109.5 . . ?
H32A C32 H32B 109.5 . . ?
C31 C32 H32C 109.5 . . ?
H32A C32 H32C 109.5 . . ?
H32B C32 H32C 109.5 . . ?

loop_
_geom_bond_atom_site_label_1
_geom_bond_atom_site_label_2
_geom_bond_distance
_geom_bond_site_symmetry_2
_geom_bond_publ_flag
Fe1 N21 1.945(3) . ?
Fe1 N11 1.955(3) . ?
Fe1 S2 2.2330(9) . ?
Fe1 S4 2.2401(9) . ?
Fe1 S3 2.2493(10) . ?
Fe1 S1 2.2523(9) . ?
S1 C1 1.818(3) . ?
S1 C10 1.819(3) . ?
S2 C3 1.803(3) . ?
S2 C2 1.814(3) . ?
S3 C5 1.809(3) . ?
S3 C6 1.820(4) . ?
S4 C8 1.806(3) . ?
S4 C7 1.819(3) . ?
C1 C2 1.514(5) . ?
C1 H1A 0.9900 . ?
C1 H1AB 0.9900 . ?
C2 H2A 0.9900 . ?
C2 H2AB 0.9900 . ?
C3 C4 1.524(5) . ?
C3 H3A 0.9900 . ?
C3 H3AB 0.9900 . ?
C4 C5 1.517(5) . ?
C4 H4A 0.9900 . ?
C4 H4AB 0.9900 . ?
C5 H5A 0.9900 . ?
C5 H5AB 0.9900 . ?
C6 C7 1.515(5) . ?
C6 H6A 0.9900 . ?
C6 H6AB 0.9900 . ?
C7 H7A 0.9900 . ?
C7 H7AB 0.9900 . ?
C8 C9 1.524(5) . ?
C8 H8A 0.9900 . ?
C8 H8AB 0.9900 . ?
C9 C10 1.521(5) . ?
C9 H9A 0.9900 . ?
C9 H9AB 0.9900 . ?
C10 H10A 0.9900 . ?
C10 H10B 0.9900 . ?
N11 C11 1.133(4) . ?
C11 C12 1.457(5) . ?
C12 H12A 0.9800 . ?
C12 H12B 0.9800 . ?
C12 H12C 0.9800 . ?
N21 C21 1.135(4) . ?
C21 C22 1.455(5) . ?
C22 H22A 0.9800 . ?
C22 H22B 0.9800 . ?
C22 H22C 0.9800 . ?
I11 Fe11 2.6635(5) . ?
I12 Fe11 2.6546(5) . ?
I13 Fe11 2.6331(6) . ?
I14 Fe11 2.6613(5) . ?
N31 C31 1.130(6) . ?
C31 C32 1.440(6) . ?
C32 H32A 0.9800 . ?
C32 H32B 0.9800 . ?
C32 H32C 0.9800 . ?
